data_1556558
loop_
_publ_author_name
'Metz, A.'
'Heck, J.'
'Gohlke, C.M.'
'Krockert, K.'
'Louven, Y.'
'McKeown, P.'
'Hoffmann, A.'
'Jones, M.D.'
'Herres-Pawlis, S.'

_publ_section_title
;
 Reactivity of Zinc Halide Complexes Containing Camphor-Derived Guanidine
 Ligands with Technical rac-Lactide
;
_journal_name_full Inorganics
_journal_page_first 85
_journal_paper_doi 10.3390/inorganics5040085
_journal_volume 5
_journal_year 2017
_chemical_absolute_configuration syn
_chemical_formula_moiety 'C13 H26 Cl2 N4 Zn'
_chemical_formula_sum 'C13 H26 Cl2 N4 Zn'
_chemical_formula_weight 374.65
_space_group_IT_number 4
_space_group_name_Hall 'P 2yb'
_space_group_name_H-M_alt 'P 1 21 1'
_symmetry_cell_setting monoclinic
_symmetry_space_group_name_H-M 'P 1 21 1'
_atom_sites_solution_hydrogens geom
_atom_sites_solution_primary direct
_atom_sites_solution_secondary difmap
_cell_angle_alpha 90.00
_cell_angle_beta 103.908(3)
_cell_angle_gamma 90.00
_cell_formula_units_Z 4
_cell_length_a 9.4718(16)
_cell_length_b 18.095(3)
_cell_length_c 10.1331(18)
_cell_measurement_reflns_used 2641
_cell_measurement_temperature 100(2)
_cell_measurement_theta_max 25.20
_cell_measurement_theta_min 2.25
_cell_volume 1685.8(5)
_computing_cell_refinement 'Bruker SAINT'
_computing_data_collection 'Bruker APEX'
_computing_data_reduction 'Bruker SAINT'
_computing_molecular_graphics 'Bruker SHELXTL'
_computing_publication_material 'Bruker SHELXTL'
_computing_structure_refinement 'SHELXL-97 (Sheldrick, 1997)'
_computing_structure_solution 'SHELXS-97 (Sheldrick, 1990)'
_diffrn_ambient_temperature 100(2)
_diffrn_measured_fraction_theta_full 0.997
_diffrn_measured_fraction_theta_max 0.997
_diffrn_measurement_device_type 'Bruker APEX CCD'
_diffrn_measurement_method '\w scans'
_diffrn_radiation_monochromator 'multilayer optics'
_diffrn_radiation_source 'fine-focus sealed tube'
_diffrn_radiation_type MoK\a
_diffrn_radiation_wavelength 0.71073
_diffrn_reflns_av_R_equivalents 0.0556
_diffrn_reflns_av_sigmaI/netI 0.0911
_diffrn_reflns_limit_h_max 12
_diffrn_reflns_limit_h_min -12
_diffrn_reflns_limit_k_max 24
_diffrn_reflns_limit_k_min -24
_diffrn_reflns_limit_l_max 13
_diffrn_reflns_limit_l_min -13
_diffrn_reflns_number 17928
_diffrn_reflns_theta_full 28.49
_diffrn_reflns_theta_max 28.49
_diffrn_reflns_theta_min 2.22
_exptl_absorpt_coefficient_mu 1.770
_exptl_absorpt_correction_T_max 0.7649
_exptl_absorpt_correction_T_min 0.6863
_exptl_absorpt_correction_type multi-scan
_exptl_absorpt_process_details 'SADABS-2008/1 - Bruker AXS'
_exptl_crystal_colour colourless
_exptl_crystal_density_diffrn 1.476
_exptl_crystal_density_meas ?
_exptl_crystal_density_method 'not measured'
_exptl_crystal_description rod
_exptl_crystal_F_000 784
_exptl_crystal_size_max 0.23
_exptl_crystal_size_mid 0.16
_exptl_crystal_size_min 0.16
_refine_diff_density_max 0.449
_refine_diff_density_min -0.427
_refine_diff_density_rms 0.088
_refine_ls_abs_structure_details 'Flack H D (1983), Acta Cryst. A39, 876-881'
_refine_ls_abs_structure_Flack 0.000(13)
_refine_ls_extinction_method none
_refine_ls_goodness_of_fit_ref 0.985
_refine_ls_hydrogen_treatment mixed
_refine_ls_matrix_type full
_refine_ls_number_parameters 387
_refine_ls_number_reflns 8244
_refine_ls_number_restraints 3
_refine_ls_restrained_S_all 0.985
_refine_ls_R_factor_all 0.0600
_refine_ls_R_factor_gt 0.0434
_refine_ls_shift/su_max 0.000
_refine_ls_shift/su_mean 0.000
_refine_ls_structure_factor_coef Fsqd
_refine_ls_weighting_details 'calc w=1/[\s^2^(Fo^2^)+(0.0000P)^2^+0.0000P] where P=(Fo^2^+2Fc^2^)/3'
_refine_ls_weighting_scheme calc
_refine_ls_wR_factor_gt 0.0885
_refine_ls_wR_factor_ref 0.0942
_reflns_number_gt 6502
_reflns_number_total 8244
_reflns_threshold_expression >2sigma(I)
_cod_data_source_file C2.cif
_cod_data_source_block n16_a77sad2
_cod_depositor_comments
;
The following automatic conversions were performed:

data item '_exptl_crystal_density_meas' value 'not measured' was
changed to '?' -- the value is perceived as not measured.

Automatic conversion script
Id: cif_fix_values 6909 2019-04-08 15:41:33Z antanas 
;
_cod_original_sg_symbol_H-M P2(1)
_cod_database_code 1556558

loop_
_symmetry_equiv_pos_as_xyz
'x, y, z'
'-x, y+1/2, -z'

loop_
_atom_site_label
_atom_site_type_symbol
_atom_site_fract_x
_atom_site_fract_y
_atom_site_fract_z
_atom_site_U_iso_or_equiv
_atom_site_adp_type
_atom_site_occupancy
_atom_site_symmetry_multiplicity
_atom_site_calc_flag
_atom_site_refinement_flags
_atom_site_disorder_assembly
_atom_site_disorder_group
Zn1 Zn 0.70557(5) 0.56595(2) 0.17554(5) 0.01399(13) Uani 1 1 d . . .
C1 C 0.7666(5) 0.0332(3) 0.3614(5) 0.0157(10) Uani 1 1 d . . .
H1A H 0.7264 0.0199 0.2649 0.019 Uiso 1 1 calc R . .
H1B H 0.7623 -0.0106 0.4187 0.019 Uiso 1 1 calc R . .
Zn2 Zn 0.79850(5) 0.31947(2) 0.32842(5) 0.01330(13) Uani 1 1 d . . .
N2 N 0.8704(4) 0.4941(3) 0.1604(4) 0.0152(9) Uani 1 1 d D . .
C2 C 0.8341(5) 0.5709(3) -0.1037(4) 0.0189(10) Uani 1 1 d . . .
H2A H 0.7478 0.5576 -0.0716 0.028 Uiso 1 1 calc R . .
H2B H 0.8593 0.5301 -0.1573 0.028 Uiso 1 1 calc R . .
H2C H 0.8137 0.6153 -0.1604 0.028 Uiso 1 1 calc R . .
Cl3 Cl 0.81565(12) 0.30741(7) 0.11083(12) 0.0182(3) Uani 1 1 d . . .
C3 C 0.7633(5) 0.1599(3) 0.3912(5) 0.0133(10) Uani 1 1 d . . .
Cl4 Cl 0.98956(13) 0.38623(7) 0.45012(12) 0.0177(3) Uani 1 1 d . . .
Cl5 Cl 0.68631(13) 0.57260(8) 0.39338(12) 0.0192(3) Uani 1 1 d . . .
C5 C 0.9213(5) 0.0615(3) 0.3837(5) 0.0154(10) Uani 1 1 d . . .
H5A H 0.9799 0.0495 0.4760 0.018 Uiso 1 1 calc R . .
H5B H 0.9700 0.0415 0.3152 0.018 Uiso 1 1 calc R . .
Cl6 Cl 0.51560(13) 0.50022(7) 0.04543(12) 0.0198(3) Uani 1 1 d . . .
C6 C 1.0749(5) 0.4544(2) 0.0672(5) 0.0190(9) Uani 1 1 d . . .
H6A H 1.0999 0.4172 0.1393 0.029 Uiso 1 1 calc R . .
H6B H 1.1634 0.4705 0.0414 0.029 Uiso 1 1 calc R . .
H6C H 1.0070 0.4331 -0.0121 0.029 Uiso 1 1 calc R . .
C7 C 0.7322(5) 0.7278(3) 0.1285(4) 0.0137(10) Uani 1 1 d . . .
C9 C 0.7037(4) 0.8534(3) 0.1610(5) 0.0183(11) Uani 1 1 d . . .
H9A H 0.7121 0.8993 0.1102 0.022 Uiso 1 1 calc R . .
H9B H 0.7238 0.8648 0.2593 0.022 Uiso 1 1 calc R . .
C8 C 1.0953(4) 0.6081(2) -0.0362(4) 0.0200(9) Uani 1 1 d . . .
H8A H 1.1764 0.6214 0.0401 0.030 Uiso 1 1 calc R . .
H8B H 1.0702 0.6505 -0.0976 0.030 Uiso 1 1 calc R . .
H8C H 1.1239 0.5663 -0.0857 0.030 Uiso 1 1 calc R . .
C10 C 0.5555(5) 0.8185(3) 0.1111(5) 0.0193(11) Uani 1 1 d . . .
H10A H 0.4881 0.8335 0.1673 0.023 Uiso 1 1 calc R . .
H10B H 0.5119 0.8309 0.0148 0.023 Uiso 1 1 calc R . .
H103 H 0.665(6) 0.424(3) 0.371(6) 0.033(17) Uiso 1 1 d . . .
H102 H 0.574(5) 0.391(3) 0.239(3) 0.052(18) Uiso 1 1 d D . .
H101 H 0.839(6) 0.457(2) 0.101(5) 0.035(17) Uiso 1 1 d D . .
H100 H 0.897(4) 0.464(2) 0.242(4) 0.008(10) Uiso 1 1 d . . .
C11 C 0.6105(4) 0.2459(2) 0.4767(4) 0.0136(8) Uani 1 1 d . . .
H11 H 0.5778 0.1995 0.5140 0.016 Uiso 1 1 calc R . .
C12 C 0.6745(5) 0.2998(3) 0.5952(5) 0.0186(11) Uani 1 1 d . . .
H12A H 0.6575 0.2803 0.6814 0.022 Uiso 1 1 calc R . .
H12B H 0.7807 0.3051 0.6058 0.022 Uiso 1 1 calc R . .
C13 C 0.4758(4) 0.2876(2) 0.3900(4) 0.0147(8) Uani 1 1 d . . .
N15 N 0.7263(4) 0.2282(2) 0.4055(4) 0.0133(8) Uani 1 1 d . . .
C14 C 0.4775(5) 0.6860(3) 0.0814(5) 0.0215(12) Uani 1 1 d . . .
H14A H 0.3831 0.7111 0.0593 0.032 Uiso 1 1 calc R . .
H14B H 0.4792 0.6495 0.1532 0.032 Uiso 1 1 calc R . .
H14C H 0.4928 0.6610 0.0001 0.032 Uiso 1 1 calc R . .
C16 C 0.5987(4) 0.3755(2) 0.5618(4) 0.0183(8) Uani 1 1 d . . .
H16A H 0.6711 0.4160 0.5771 0.022 Uiso 1 1 calc R . .
H16B H 0.5291 0.3843 0.6189 0.022 Uiso 1 1 calc R . .
C17 C 0.5182(5) 0.3706(3) 0.4095(5) 0.0125(10) Uani 1 1 d . . .
C18 C 0.5296(5) 0.0880(3) 0.3447(5) 0.0226(10) Uani 1 1 d . . .
H18A H 0.5081 0.0931 0.2456 0.034 Uiso 1 1 calc R . .
H18B H 0.4783 0.1266 0.3825 0.034 Uiso 1 1 calc R . .
H18C H 0.4975 0.0393 0.3682 0.034 Uiso 1 1 calc R . .
C21 C 0.3920(4) 0.4254(3) 0.3720(5) 0.0206(10) Uani 1 1 d . . .
H21A H 0.3421 0.4192 0.2761 0.031 Uiso 1 1 calc R . .
H21B H 0.4295 0.4760 0.3872 0.031 Uiso 1 1 calc R . .
H21C H 0.3233 0.4162 0.4288 0.031 Uiso 1 1 calc R . .
N22 N 0.6868(4) 0.0955(2) 0.4012(4) 0.0145(8) Uani 1 1 d . . .
N23 N 0.8949(4) 0.1412(2) 0.3664(4) 0.0158(9) Uani 1 1 d . . .
C25 C 0.9379(4) 0.6519(2) 0.1101(4) 0.0180(8) Uani 1 1 d . . .
H25 H 0.9706 0.6985 0.0735 0.022 Uiso 1 1 calc R . .
C26 C 0.9615(4) 0.5860(2) 0.0185(4) 0.0153(8) Uani 1 1 d . . .
C27 C 1.0042(5) 0.5204(3) 0.1184(5) 0.0172(10) Uani 1 1 d . . .
N28 N 0.7841(4) 0.6610(2) 0.1187(4) 0.0139(9) Uani 1 1 d . . .
N29 N 0.8024(4) 0.7956(2) 0.1333(4) 0.0130(8) Uani 1 1 d . . .
N30 N 0.5920(4) 0.7398(2) 0.1279(4) 0.0157(9) Uani 1 1 d . . .
C31 C 0.9556(4) 0.8079(3) 0.2058(5) 0.0208(10) Uani 1 1 d . . .
H31A H 0.9824 0.7733 0.2821 0.031 Uiso 1 1 calc R . .
H31B H 0.9674 0.8588 0.2400 0.031 Uiso 1 1 calc R . .
H31C H 1.0185 0.7999 0.1432 0.031 Uiso 1 1 calc R . .
C32 C 1.0207(5) 0.1906(3) 0.3962(5) 0.0192(11) Uani 1 1 d . . .
H32A H 1.0265 0.2171 0.3133 0.029 Uiso 1 1 calc R . .
H32B H 1.1095 0.1616 0.4291 0.029 Uiso 1 1 calc R . .
H32C H 1.0103 0.2262 0.4661 0.029 Uiso 1 1 calc R . .
C33 C 0.4306(5) 0.2673(3) 0.2396(5) 0.0234(12) Uani 1 1 d . . .
H33A H 0.3539 0.3010 0.1926 0.035 Uiso 1 1 calc R . .
H33B H 0.3942 0.2164 0.2300 0.035 Uiso 1 1 calc R . .
H33C H 0.5148 0.2715 0.1996 0.035 Uiso 1 1 calc R . .
N35 N 0.6253(4) 0.3878(3) 0.3273(5) 0.0167(10) Uani 1 1 d D . .
C36 C 0.3493(4) 0.2709(2) 0.4565(5) 0.0231(10) Uani 1 1 d . . .
H36A H 0.3343 0.2174 0.4581 0.035 Uiso 1 1 calc R . .
H36B H 0.2604 0.2946 0.4039 0.035 Uiso 1 1 calc R . .
H36C H 0.3726 0.2901 0.5496 0.035 Uiso 1 1 calc R . .
C37 C 1.0420(5) 0.6348(3) 0.2508(5) 0.0193(10) Uani 1 1 d . . .
H37A H 1.1217 0.6715 0.2716 0.023 Uiso 1 1 calc R . .
H37B H 0.9882 0.6369 0.3232 0.023 Uiso 1 1 calc R . .
C38 C 1.1042(4) 0.5570(2) 0.2434(4) 0.0165(8) Uani 1 1 d . . .
H38A H 1.1036 0.5287 0.3269 0.020 Uiso 1 1 calc R . .
H38B H 1.2053 0.5597 0.2329 0.020 Uiso 1 1 calc R . .

loop_
_atom_site_aniso_label
_atom_site_aniso_U_11
_atom_site_aniso_U_22
_atom_site_aniso_U_33
_atom_site_aniso_U_23
_atom_site_aniso_U_13
_atom_site_aniso_U_12
Zn1 0.0147(3) 0.0097(3) 0.0178(3) 0.0007(2) 0.0043(2) -0.0009(2)
C1 0.021(2) 0.007(2) 0.021(2) -0.0023(17) 0.0094(18) 0.0004(17)
Zn2 0.0125(3) 0.0103(3) 0.0179(3) 0.0008(2) 0.0052(2) -0.0006(2)
N2 0.019(2) 0.008(2) 0.018(2) -0.0031(17) 0.0045(17) 0.0018(18)
C2 0.022(2) 0.024(3) 0.011(2) -0.0041(19) 0.0037(17) -0.004(2)
Cl3 0.0208(6) 0.0167(7) 0.0178(6) -0.0013(5) 0.0063(5) -0.0013(5)
C3 0.011(2) 0.018(3) 0.011(2) -0.0016(18) 0.0011(17) 0.0005(19)
Cl4 0.0176(6) 0.0121(6) 0.0222(7) -0.0014(5) 0.0022(5) -0.0024(5)
Cl5 0.0239(6) 0.0162(7) 0.0192(6) -0.0030(5) 0.0085(5) -0.0037(5)
C5 0.019(2) 0.010(2) 0.018(2) -0.0024(19) 0.0074(17) 0.0031(19)
Cl6 0.0197(6) 0.0155(7) 0.0220(7) 0.0006(5) 0.0008(5) -0.0038(5)
C6 0.017(2) 0.017(2) 0.023(3) -0.0016(19) 0.0047(18) 0.0009(17)
C7 0.022(2) 0.011(2) 0.008(2) 0.0012(17) 0.0018(18) -0.001(2)
C9 0.018(2) 0.016(2) 0.022(2) -0.0011(18) 0.0066(19) 0.0036(18)
C8 0.024(2) 0.016(2) 0.021(2) 0.0032(18) 0.0083(18) -0.0016(18)
C10 0.019(2) 0.012(3) 0.026(3) 0.002(2) 0.0041(18) 0.000(2)
C11 0.0148(18) 0.0102(19) 0.016(2) 0.0022(15) 0.0037(15) 0.0014(15)
C12 0.021(2) 0.018(3) 0.017(2) 0.0004(18) 0.0049(18) 0.0043(18)
C13 0.0097(17) 0.014(2) 0.019(2) 0.0002(16) 0.0006(15) -0.0018(15)
N15 0.0113(17) 0.009(2) 0.020(2) 0.0027(15) 0.0050(15) -0.0020(15)
C14 0.014(2) 0.013(2) 0.037(3) 0.006(2) 0.005(2) -0.0022(19)
C16 0.023(2) 0.013(2) 0.018(2) -0.0030(16) 0.0046(17) 0.0031(16)
C17 0.013(2) 0.008(2) 0.018(2) 0.0036(17) 0.0058(17) -0.0002(16)
C18 0.022(2) 0.017(2) 0.030(3) 0.001(2) 0.0072(19) -0.0043(18)
C21 0.016(2) 0.016(2) 0.029(3) -0.003(2) 0.0035(19) 0.0012(17)
N22 0.0151(18) 0.0099(18) 0.020(2) -0.0040(15) 0.0070(15) -0.0004(14)
N23 0.018(2) 0.010(2) 0.023(2) -0.0038(17) 0.0096(17) -0.0046(17)
C25 0.019(2) 0.014(2) 0.020(2) 0.0017(17) 0.0027(17) -0.0014(16)
C26 0.0150(18) 0.016(2) 0.015(2) -0.0001(15) 0.0032(15) -0.0015(15)
C27 0.015(2) 0.019(3) 0.019(2) -0.0008(19) 0.0083(18) 0.0035(18)
N28 0.0161(19) 0.009(2) 0.016(2) 0.0038(15) 0.0034(15) 0.0018(15)
N29 0.0126(17) 0.0108(18) 0.0141(19) 0.0012(14) 0.0000(14) -0.0011(14)
N30 0.0135(18) 0.009(2) 0.023(2) 0.0025(17) 0.0008(16) 0.0033(16)
C31 0.018(2) 0.017(2) 0.025(3) 0.0017(19) -0.0001(18) -0.0034(17)
C32 0.015(2) 0.017(3) 0.027(3) 0.000(2) 0.0072(19) 0.0025(19)
C33 0.019(2) 0.023(3) 0.023(3) -0.002(2) -0.0048(19) -0.001(2)
N35 0.015(2) 0.016(2) 0.019(2) 0.0056(19) 0.0053(18) -0.0031(18)
C36 0.020(2) 0.015(2) 0.039(3) 0.005(2) 0.014(2) 0.0009(17)
C37 0.022(2) 0.016(2) 0.018(2) -0.0040(18) -0.0004(18) -0.0004(19)
C38 0.0158(18) 0.014(2) 0.019(2) 0.0005(16) 0.0025(15) 0.0030(16)

loop_
_atom_type_symbol
_atom_type_description
_atom_type_scat_dispersion_real
_atom_type_scat_dispersion_imag
_atom_type_scat_source
C C 0.0033 0.0016 'International Tables Vol C Tables 4.2.6.8 and 6.1.1.4'
H H 0.0000 0.0000 'International Tables Vol C Tables 4.2.6.8 and 6.1.1.4'
N N 0.0061 0.0033 'International Tables Vol C Tables 4.2.6.8 and 6.1.1.4'
Cl Cl 0.1484 0.1585 'International Tables Vol C Tables 4.2.6.8 and 6.1.1.4'
Zn Zn 0.2839 1.4301 'International Tables Vol C Tables 4.2.6.8 and 6.1.1.4'

loop_
_geom_angle_atom_site_label_1
_geom_angle_atom_site_label_2
_geom_angle_atom_site_label_3
_geom_angle
_geom_angle_site_symmetry_1
_geom_angle_site_symmetry_3
N28 Zn1 N2 100.28(17) . .
N28 Zn1 Cl5 110.85(12) . .
N2 Zn1 Cl5 110.22(13) . .
N28 Zn1 Cl6 124.90(12) . .
N2 Zn1 Cl6 97.70(13) . .
Cl5 Zn1 Cl6 110.66(5) . .
N22 C1 C5 104.1(4) . .
N22 C1 H1A 110.9 . .
C5 C1 H1A 110.9 . .
N22 C1 H1B 110.9 . .
C5 C1 H1B 110.9 . .
H1A C1 H1B 109.0 . .
N15 Zn2 N35 98.67(16) . .
N15 Zn2 Cl3 114.19(12) . .
N35 Zn2 Cl3 107.32(13) . .
N15 Zn2 Cl4 121.63(11) . .
N35 Zn2 Cl4 102.32(14) . .
Cl3 Zn2 Cl4 110.21(5) . .
C27 N2 Zn1 121.6(3) . .
C27 N2 H101 102(4) . .
Zn1 N2 H101 113(4) . .
C27 N2 H100 111(2) . .
Zn1 N2 H100 109(2) . .
H101 N2 H100 98(4) . .
C26 C2 H2A 109.5 . .
C26 C2 H2B 109.5 . .
H2A C2 H2B 109.5 . .
C26 C2 H2C 109.5 . .
H2A C2 H2C 109.5 . .
H2B C2 H2C 109.5 . .
N15 C3 N23 122.4(5) . .
N15 C3 N22 129.0(4) . .
N23 C3 N22 108.6(4) . .
N23 C5 C1 100.5(4) . .
N23 C5 H5A 111.7 . .
C1 C5 H5A 111.7 . .
N23 C5 H5B 111.7 . .
C1 C5 H5B 111.7 . .
H5A C5 H5B 109.4 . .
C27 C6 H6A 109.5 . .
C27 C6 H6B 109.5 . .
H6A C6 H6B 109.5 . .
C27 C6 H6C 109.5 . .
H6A C6 H6C 109.5 . .
H6B C6 H6C 109.5 . .
N28 C7 N30 122.3(5) . .
N28 C7 N29 128.9(5) . .
N30 C7 N29 108.7(4) . .
N29 C9 C10 102.7(4) . .
N29 C9 H9A 111.2 . .
C10 C9 H9A 111.2 . .
N29 C9 H9B 111.2 . .
C10 C9 H9B 111.2 . .
H9A C9 H9B 109.1 . .
C26 C8 H8A 109.5 . .
C26 C8 H8B 109.5 . .
H8A C8 H8B 109.5 . .
C26 C8 H8C 109.5 . .
H8A C8 H8C 109.5 . .
H8B C8 H8C 109.5 . .
N30 C10 C9 101.1(4) . .
N30 C10 H10A 111.5 . .
C9 C10 H10A 111.5 . .
N30 C10 H10B 111.5 . .
C9 C10 H10B 111.5 . .
H10A C10 H10B 109.4 . .
N15 C11 C12 108.3(3) . .
N15 C11 C13 115.5(3) . .
C12 C11 C13 104.3(3) . .
N15 C11 H11 109.5 . .
C12 C11 H11 109.5 . .
C13 C11 H11 109.5 . .
C16 C12 C11 108.2(3) . .
C16 C12 H12A 110.1 . .
C11 C12 H12A 110.1 . .
C16 C12 H12B 110.1 . .
C11 C12 H12B 110.1 . .
H12A C12 H12B 108.4 . .
C33 C13 C36 109.2(3) . .
C33 C13 C17 111.2(4) . .
C36 C13 C17 109.8(3) . .
C33 C13 C11 116.2(3) . .
C36 C13 C11 106.0(3) . .
C17 C13 C11 104.2(3) . .
C3 N15 C11 120.6(4) . .
C3 N15 Zn2 127.5(3) . .
C11 N15 Zn2 111.7(3) . .
N30 C14 H14A 109.5 . .
N30 C14 H14B 109.5 . .
H14A C14 H14B 109.5 . .
N30 C14 H14C 109.5 . .
H14A C14 H14C 109.5 . .
H14B C14 H14C 109.5 . .
C12 C16 C17 105.1(3) . .
C12 C16 H16A 110.7 . .
C17 C16 H16A 110.7 . .
C12 C16 H16B 110.7 . .
C17 C16 H16B 110.7 . .
H16A C16 H16B 108.8 . .
N35 C17 C21 108.8(4) . .
N35 C17 C16 107.8(4) . .
C21 C17 C16 112.3(4) . .
N35 C17 C13 108.6(4) . .
C21 C17 C13 115.6(3) . .
C16 C17 C13 103.4(3) . .
N22 C18 H18A 109.5 . .
N22 C18 H18B 109.5 . .
H18A C18 H18B 109.5 . .
N22 C18 H18C 109.5 . .
H18A C18 H18C 109.5 . .
H18B C18 H18C 109.5 . .
C17 C21 H21A 109.5 . .
C17 C21 H21B 109.5 . .
H21A C21 H21B 109.5 . .
C17 C21 H21C 109.5 . .
H21A C21 H21C 109.5 . .
H21B C21 H21C 109.5 . .
C3 N22 C1 108.2(4) . .
C3 N22 C18 123.2(4) . .
C1 N22 C18 111.3(4) . .
C3 N23 C32 122.9(4) . .
C3 N23 C5 110.9(4) . .
C32 N23 C5 118.0(4) . .
N28 C25 C37 112.4(4) . .
N28 C25 C26 113.7(3) . .
C37 C25 C26 104.1(3) . .
N28 C25 H25 108.8 . .
C37 C25 H25 108.8 . .
C26 C25 H25 108.8 . .
C2 C26 C27 115.0(4) . .
C2 C26 C8 108.0(3) . .
C27 C26 C8 108.8(3) . .
C2 C26 C25 114.8(3) . .
C27 C26 C25 104.4(3) . .
C8 C26 C25 105.2(3) . .
N2 C27 C6 108.5(4) . .
N2 C27 C38 107.2(4) . .
C6 C27 C38 112.6(4) . .
N2 C27 C26 108.7(4) . .
C6 C27 C26 116.5(4) . .
C38 C27 C26 102.8(4) . .
C7 N28 C25 119.7(4) . .
C7 N28 Zn1 126.3(3) . .
C25 N28 Zn1 110.8(3) . .
C7 N29 C9 108.2(4) . .
C7 N29 C31 123.7(4) . .
C9 N29 C31 113.0(4) . .
C7 N30 C14 123.6(4) . .
C7 N30 C10 111.3(4) . .
C14 N30 C10 118.5(4) . .
N29 C31 H31A 109.5 . .
N29 C31 H31B 109.5 . .
H31A C31 H31B 109.5 . .
N29 C31 H31C 109.5 . .
H31A C31 H31C 109.5 . .
H31B C31 H31C 109.5 . .
N23 C32 H32A 109.5 . .
N23 C32 H32B 109.5 . .
H32A C32 H32B 109.5 . .
N23 C32 H32C 109.5 . .
H32A C32 H32C 109.5 . .
H32B C32 H32C 109.5 . .
C13 C33 H33A 109.5 . .
C13 C33 H33B 109.5 . .
H33A C33 H33B 109.5 . .
C13 C33 H33C 109.5 . .
H33A C33 H33C 109.5 . .
H33B C33 H33C 109.5 . .
C17 N35 Zn2 121.4(3) . .
C17 N35 H103 99(4) . .
Zn2 N35 H103 103(4) . .
C17 N35 H102 107(3) . .
Zn2 N35 H102 106(4) . .
H103 N35 H102 122(5) . .
C13 C36 H36A 109.5 . .
C13 C36 H36B 109.5 . .
H36A C36 H36B 109.5 . .
C13 C36 H36C 109.5 . .
H36A C36 H36C 109.5 . .
H36B C36 H36C 109.5 . .
C38 C37 C25 107.7(4) . .
C38 C37 H37A 110.2 . .
C25 C37 H37A 110.2 . .
C38 C37 H37B 110.2 . .
C25 C37 H37B 110.2 . .
H37A C37 H37B 108.5 . .
C37 C38 C27 105.5(3) . .
C37 C38 H38A 110.6 . .
C27 C38 H38A 110.6 . .
C37 C38 H38B 110.6 . .
C27 C38 H38B 110.6 . .
H38A C38 H38B 108.8 . .

loop_
_geom_bond_atom_site_label_1
_geom_bond_atom_site_label_2
_geom_bond_distance
_geom_bond_site_symmetry_2
Zn1 N28 2.013(4) .
Zn1 N2 2.065(4) .
Zn1 Cl5 2.2614(13) .
Zn1 Cl6 2.2912(13) .
C1 N22 1.467(6) .
C1 C5 1.516(6) .
C1 H1A 0.9900 .
C1 H1B 0.9900 .
Zn2 N15 2.016(4) .
Zn2 N35 2.052(4) .
Zn2 Cl3 2.2599(13) .
Zn2 Cl4 2.2765(13) .
N2 C27 1.508(6) .
N2 H101 0.906(19) .
N2 H100 0.97(4) .
C2 C26 1.532(5) .
C2 H2A 0.9800 .
C2 H2B 0.9800 .
C2 H2C 0.9800 .
C3 N15 1.301(6) .
C3 N23 1.372(6) .
C3 N22 1.389(6) .
C5 N23 1.468(7) .
C5 H5A 0.9900 .
C5 H5B 0.9900 .
C6 C27 1.520(6) .
C6 H6A 0.9800 .
C6 H6B 0.9800 .
C6 H6C 0.9800 .
C7 N28 1.317(6) .
C7 N30 1.344(6) .
C7 N29 1.391(6) .
C9 N29 1.474(6) .
C9 C10 1.512(6) .
C9 H9A 0.9900 .
C9 H9B 0.9900 .
C8 C26 1.553(5) .
C8 H8A 0.9800 .
C8 H8B 0.9800 .
C8 H8C 0.9800 .
C10 N30 1.465(7) .
C10 H10A 0.9900 .
C10 H10B 0.9900 .
C11 N15 1.485(5) .
C11 C12 1.553(6) .
C11 C13 1.559(5) .
C11 H11 1.0000 .
C12 C16 1.546(6) .
C12 H12A 0.9900 .
C12 H12B 0.9900 .
C13 C33 1.525(6) .
C13 C36 1.540(5) .
C13 C17 1.555(6) .
C14 N30 1.449(6) .
C14 H14A 0.9800 .
C14 H14B 0.9800 .
C14 H14C 0.9800 .
C16 C17 1.550(6) .
C16 H16A 0.9900 .
C16 H16B 0.9900 .
C17 N35 1.492(6) .
C17 C21 1.530(6) .
C18 N22 1.467(5) .
C18 H18A 0.9800 .
C18 H18B 0.9800 .
C18 H18C 0.9800 .
C21 H21A 0.9800 .
C21 H21B 0.9800 .
C21 H21C 0.9800 .
N23 C32 1.461(6) .
C25 N28 1.489(5) .
C25 C37 1.557(6) .
C25 C26 1.559(5) .
C25 H25 1.0000 .
C26 C27 1.549(6) .
C27 C38 1.537(6) .
N29 C31 1.477(5) .
C31 H31A 0.9800 .
C31 H31B 0.9800 .
C31 H31C 0.9800 .
C32 H32A 0.9800 .
C32 H32B 0.9800 .
C32 H32C 0.9800 .
C33 H33A 0.9800 .
C33 H33B 0.9800 .
C33 H33C 0.9800 .
N35 H103 0.83(5) .
N35 H102 0.908(19) .
C36 H36A 0.9800 .
C36 H36B 0.9800 .
C36 H36C 0.9800 .
C37 C38 1.534(6) .
C37 H37A 0.9900 .
C37 H37B 0.9900 .
C38 H38A 0.9900 .
C38 H38B 0.9900 .

loop_
_geom_torsion_atom_site_label_1
_geom_torsion_atom_site_label_2
_geom_torsion_atom_site_label_3
_geom_torsion_atom_site_label_4
_geom_torsion
_geom_torsion_site_symmetry_1
_geom_torsion_site_symmetry_2
_geom_torsion_site_symmetry_3
_geom_torsion_site_symmetry_4
N28 Zn1 N2 C27 1.0(4) . . . .
Cl5 Zn1 N2 C27 -115.9(3) . . . .
Cl6 Zn1 N2 C27 128.7(3) . . . .
N22 C1 C5 N23 -26.8(4) . . . .
N29 C9 C10 N30 27.0(4) . . . .
N15 C11 C12 C16 112.5(4) . . . .
C13 C11 C12 C16 -11.0(4) . . . .
N15 C11 C13 C33 34.9(5) . . . .
C12 C11 C13 C33 153.6(4) . . . .
N15 C11 C13 C36 156.4(3) . . . .
C12 C11 C13 C36 -84.9(4) . . . .
N15 C11 C13 C17 -87.8(4) . . . .
C12 C11 C13 C17 30.9(4) . . . .
N23 C3 N15 C11 -159.1(4) . . . .
N22 C3 N15 C11 18.8(7) . . . .
N23 C3 N15 Zn2 25.9(7) . . . .
N22 C3 N15 Zn2 -156.2(4) . . . .
C12 C11 N15 C3 124.0(4) . . . .
C13 C11 N15 C3 -119.6(4) . . . .
C12 C11 N15 Zn2 -60.3(4) . . . .
C13 C11 N15 Zn2 56.1(4) . . . .
N35 Zn2 N15 C3 155.9(4) . . . .
Cl3 Zn2 N15 C3 42.4(4) . . . .
Cl4 Zn2 N15 C3 -93.8(4) . . . .
N35 Zn2 N15 C11 -19.5(3) . . . .
Cl3 Zn2 N15 C11 -133.0(2) . . . .
Cl4 Zn2 N15 C11 90.9(3) . . . .
C11 C12 C16 C17 -13.1(4) . . . .
C12 C16 C17 N35 -82.8(4) . . . .
C12 C16 C17 C21 157.3(4) . . . .
C12 C16 C17 C13 32.1(4) . . . .
C33 C13 C17 N35 -50.8(4) . . . .
C36 C13 C17 N35 -171.8(3) . . . .
C11 C13 C17 N35 75.1(4) . . . .
C33 C13 C17 C21 71.7(5) . . . .
C36 C13 C17 C21 -49.2(5) . . . .
C11 C13 C17 C21 -162.3(3) . . . .
C33 C13 C17 C16 -165.2(3) . . . .
C36 C13 C17 C16 73.9(4) . . . .
C11 C13 C17 C16 -39.3(4) . . . .
N15 C3 N22 C1 173.6(5) . . . .
N23 C3 N22 C1 -8.3(5) . . . .
N15 C3 N22 C18 41.4(7) . . . .
N23 C3 N22 C18 -140.5(4) . . . .
C5 C1 N22 C3 22.7(5) . . . .
C5 C1 N22 C18 160.9(4) . . . .
N15 C3 N23 C32 20.2(7) . . . .
N22 C3 N23 C32 -158.1(4) . . . .
N15 C3 N23 C5 167.9(4) . . . .
N22 C3 N23 C5 -10.4(5) . . . .
C1 C5 N23 C3 23.5(5) . . . .
C1 C5 N23 C32 172.9(4) . . . .
N28 C25 C26 C2 33.5(5) . . . .
C37 C25 C26 C2 156.1(4) . . . .
N28 C25 C26 C27 -93.4(4) . . . .
C37 C25 C26 C27 29.3(4) . . . .
N28 C25 C26 C8 152.1(3) . . . .
C37 C25 C26 C8 -85.3(4) . . . .
Zn1 N2 C27 C6 -159.4(3) . . . .
Zn1 N2 C27 C38 78.7(4) . . . .
Zn1 N2 C27 C26 -31.8(5) . . . .
C2 C26 C27 N2 -53.1(5) . . . .
C8 C26 C27 N2 -174.4(3) . . . .
C25 C26 C27 N2 73.7(4) . . . .
C2 C26 C27 C6 69.9(5) . . . .
C8 C26 C27 C6 -51.4(5) . . . .
C25 C26 C27 C6 -163.3(4) . . . .
C2 C26 C27 C38 -166.5(3) . . . .
C8 C26 C27 C38 72.2(4) . . . .
C25 C26 C27 C38 -39.7(4) . . . .
N30 C7 N28 C25 175.7(4) . . . .
N29 C7 N28 C25 -0.5(7) . . . .
N30 C7 N28 Zn1 -26.5(7) . . . .
N29 C7 N28 Zn1 157.4(3) . . . .
C37 C25 N28 C7 96.5(5) . . . .
C26 C25 N28 C7 -145.6(4) . . . .
C37 C25 N28 Zn1 -64.5(4) . . . .
C26 C25 N28 Zn1 53.4(4) . . . .
N2 Zn1 N28 C7 -169.5(4) . . . .
Cl5 Zn1 N28 C7 -53.1(4) . . . .
Cl6 Zn1 N28 C7 83.5(4) . . . .
N2 Zn1 N28 C25 -10.1(3) . . . .
Cl5 Zn1 N28 C25 106.4(3) . . . .
Cl6 Zn1 N28 C25 -117.1(2) . . . .
N28 C7 N29 C9 -173.3(5) . . . .
N30 C7 N29 C9 10.2(5) . . . .
N28 C7 N29 C31 -37.7(7) . . . .
N30 C7 N29 C31 145.7(4) . . . .
C10 C9 N29 C7 -23.9(5) . . . .
C10 C9 N29 C31 -164.6(4) . . . .
N28 C7 N30 C14 -17.0(7) . . . .
N29 C7 N30 C14 159.8(4) . . . .
N28 C7 N30 C10 -168.0(4) . . . .
N29 C7 N30 C10 8.8(5) . . . .
C9 C10 N30 C7 -23.1(5) . . . .
C9 C10 N30 C14 -175.8(4) . . . .
C21 C17 N35 Zn2 -172.1(3) . . . .
C16 C17 N35 Zn2 65.9(5) . . . .
C13 C17 N35 Zn2 -45.5(5) . . . .
N15 Zn2 N35 C17 17.3(4) . . . .
Cl3 Zn2 N35 C17 136.1(3) . . . .
Cl4 Zn2 N35 C17 -107.9(4) . . . .
N28 C25 C37 C38 115.6(4) . . . .
C26 C25 C37 C38 -7.9(4) . . . .
C25 C37 C38 C27 -16.7(5) . . . .
N2 C27 C38 C37 -79.9(4) . . . .
C6 C27 C38 C37 160.8(4) . . . .
C26 C27 C38 C37 34.6(4) . . . .
